data_4102017
loop_
_publ_author_name
'Sergey N. Semenov'
'Olivier Blacque'
'Thomas Fox'
'Koushik Venkatesan'
'Heinz Berke'

_publ_section_title
;
 Electronic Communication in Dinuclear C4-Bridged Tungsten Complexes
;
_journal_name_full 'Journal of the American Chemical Society'
_journal_page_first 3115
_journal_page_last 3127
_journal_paper_doi 10.1021/ja909764x
_journal_volume 132
_journal_year 2010
_chemical_formula_moiety '4(C108 H96 I2 P8 W2), 2(C H2 Cl2)'
_chemical_formula_sum 'C434 H388 Cl4 I8 P32 W8'
_chemical_formula_weight 9222.28
_chemical_name_systematic '[(\m-but-2-yn-1,4-diylidyne)bis(di{1,2-bis(diphenylphosphino)ethane}iodotungsten)]'
_space_group_IT_number 15
_symmetry_cell_setting monoclinic
_symmetry_space_group_name_Hall '-C 2yc'
_symmetry_space_group_name_H-M 'C 1 2/c 1'
_atom_sites_solution_hydrogens geom
_atom_sites_solution_primary direct
_atom_sites_solution_secondary difmap
_audit_creation_method SHELXL-97
_cell_angle_alpha 90.00
_cell_angle_beta 96.467(1)
_cell_angle_gamma 90.00
_cell_formula_units_Z 1
_cell_length_a 34.7541(3)
_cell_length_b 13.2842(1)
_cell_length_c 20.1653(2)
_cell_measurement_reflns_used 41063
_cell_measurement_temperature 183(2)
_cell_measurement_theta_max 32.7303
_cell_measurement_theta_min 2.3309
_cell_volume 9250.68(14)
_computing_cell_refinement ' CrysAlisPro Software, Oxford Diffraction Ltd., Version 1.171.32'
_computing_data_collection ' CrysAlisPro Software, Oxford Diffraction Ltd., Version 1.171.32'
_computing_data_reduction ' CrysAlisPro Software, Oxford Diffraction Ltd., Version 1.171.32'
_computing_molecular_graphics
; ORTEP-3 for Windows, Version 1.08.
  Farrugia, L. J. (1997). J. Appl. Cryst. 30, 565.
;
_computing_publication_material
; WinGX - An integrated system of Windows programs for the solution,
 refinment and analysis of single crystal X-ray diffraction data,
 Version 1.70.01.
 Farrugia, L. J. (1999). J. Appl. Cryst. 32, 837-838.
 SHELXL97. Program for crystal structure refinement.
 Sheldrick, G.M. (2008). Acta Cryst. A64, 112-122.
 PLATON for Windows, Version 1.12.
 Spek, A. L. (2003). J. Appl. Cryst. 36, 7-13. 
;
_computing_structure_refinement
; SHELXL97. Program for crystal structure refinement.
  Sheldrick, G.M. (2008). Acta Cryst. A64, 112-122.
;
_computing_structure_solution
; SHELXS97. Program for Crystal Structure solution.
  Sheldrick, G.M. (2008). Acta Cryst. A64, 112-122.  
;
_diffrn_ambient_temperature 183(2)
_diffrn_detector_area_resol_mean 10.4498
_diffrn_measured_fraction_theta_full 1.000
_diffrn_measured_fraction_theta_max 1.000
_diffrn_measurement_device_type
; Oxford Diffraction (2007). Oxford Diffraction Ltd., 
Xcalibur CCD system
;
_diffrn_measurement_method 'omega scans'
_diffrn_radiation_monochromator graphite
_diffrn_radiation_source 'Enhance (Mo) X-ray Source'
_diffrn_radiation_type MoK\a
_diffrn_radiation_wavelength 0.71073
_diffrn_reflns_av_R_equivalents 0.0383
_diffrn_reflns_av_sigmaI/netI 0.0270
_diffrn_reflns_limit_h_max 49
_diffrn_reflns_limit_h_min -49
_diffrn_reflns_limit_k_max 18
_diffrn_reflns_limit_k_min -18
_diffrn_reflns_limit_l_max 28
_diffrn_reflns_limit_l_min -28
_diffrn_reflns_number 68273
_diffrn_reflns_theta_full 30.51
_diffrn_reflns_theta_max 30.51
_diffrn_reflns_theta_min 2.34
_diffrn_standards_decay_% 0
_diffrn_standards_interval_count 50
_diffrn_standards_interval_time 40
_diffrn_standards_number 2
_exptl_absorpt_coefficient_mu 3.370
_exptl_absorpt_correction_T_max 0.799
_exptl_absorpt_correction_T_min 0.490
_exptl_absorpt_correction_type analytical
_exptl_absorpt_process_details
;
R.C. Clark and J.S. Reid, Acta Cryst. 1995, A51, 887-897
implemented in the CrysAlis Software system, Oxford Diffraction Ltd.,
Version 1.171.32.
;
_exptl_crystal_colour green
_exptl_crystal_density_diffrn 1.655
_exptl_crystal_density_method 'not measured'
_exptl_crystal_description plate
_exptl_crystal_F_000 4556
_exptl_crystal_size_max 0.33
_exptl_crystal_size_mid 0.22
_exptl_crystal_size_min 0.10
_refine_diff_density_max 1.686
_refine_diff_density_min -1.291
_refine_diff_density_rms 0.098
_refine_ls_extinction_method none
_refine_ls_goodness_of_fit_ref 1.100
_refine_ls_hydrogen_treatment constr
_refine_ls_matrix_type full
_refine_ls_number_parameters 557
_refine_ls_number_reflns 14124
_refine_ls_number_restraints 1
_refine_ls_restrained_S_all 1.100
_refine_ls_R_factor_all 0.0328
_refine_ls_R_factor_gt 0.0254
_refine_ls_shift/su_max 0.002
_refine_ls_shift/su_mean 0.000
_refine_ls_structure_factor_coef Fsqd
_refine_ls_weighting_details 'w=1/[\s^2^(Fo^2^)+(0.0391P)^2^] where P=(Fo^2^+2Fc^2^)/3'
_refine_ls_weighting_scheme calc
_refine_ls_wR_factor_gt 0.0675
_refine_ls_wR_factor_ref 0.0690
_reflns_number_gt 11796
_reflns_number_total 14124
_reflns_threshold_expression >2sigma(I)
_cod_data_source_file ja909764x_si_009.cif
_cod_data_source_block 10
_cod_original_sg_symbol_H-M 'C 2/c'
_cod_database_code 4102017

loop_
_symmetry_equiv_pos_as_xyz
'x, y, z'
'-x, y, -z+1/2'
'x+1/2, y+1/2, z'
'-x+1/2, y+1/2, -z+1/2'
'-x, -y, -z'
'x, -y, z-1/2'
'-x+1/2, -y+1/2, -z'
'x+1/2, -y+1/2, z-1/2'

loop_
_atom_site_label
_atom_site_type_symbol
_atom_site_fract_x
_atom_site_fract_y
_atom_site_fract_z
_atom_site_U_iso_or_equiv
_atom_site_adp_type
_atom_site_occupancy
_atom_site_symmetry_multiplicity
_atom_site_calc_flag
_atom_site_refinement_flags
_atom_site_disorder_assembly
_atom_site_disorder_group
C1 C 0.44346(6) 0.21352(15) 0.25836(11) 0.0181(4) Uani 1 1 d . . .
C2 C 0.48242(6) 0.21093(15) 0.25334(12) 0.0194(4) Uani 1 1 d . . .
C3 C 0.34486(7) 0.41527(19) 0.35447(12) 0.0278(5) Uani 1 1 d . . .
C4 C 0.30440(7) 0.4146(2) 0.34784(13) 0.0360(6) Uani 1 1 d . . .
H4 H 0.2913 0.3535 0.3468 0.043 Uiso 1 1 calc R . .
C5 C 0.28358(8) 0.5036(3) 0.34275(15) 0.0446(8) Uani 1 1 d . . .
H5 H 0.2567 0.5016 0.3387 0.053 Uiso 1 1 calc R . .
C6 C 0.30202(9) 0.5937(3) 0.34365(15) 0.0473(8) Uani 1 1 d . . .
H6 H 0.2878 0.6531 0.3395 0.057 Uiso 1 1 calc R . .
C7 C 0.34201(9) 0.5967(2) 0.35081(15) 0.0435(7) Uani 1 1 d . . .
H7 H 0.3548 0.6583 0.3521 0.052 Uiso 1 1 calc R . .
C8 C 0.36317(8) 0.5079(2) 0.35608(13) 0.0319(6) Uani 1 1 d . . .
H8 H 0.3901 0.5107 0.3608 0.038 Uiso 1 1 calc R . .
C9 C 0.41280(7) 0.33106(18) 0.42126(12) 0.0257(5) Uani 1 1 d . . .
C10 C 0.40414(8) 0.3739(2) 0.48080(13) 0.0337(6) Uani 1 1 d . . .
H10 H 0.3784 0.3854 0.4874 0.040 Uiso 1 1 calc R . .
C11 C 0.43324(8) 0.3996(2) 0.53021(13) 0.0375(6) Uani 1 1 d . . .
H11 H 0.4271 0.4279 0.5699 0.045 Uiso 1 1 calc R . .
C12 C 0.47135(9) 0.3831(2) 0.52070(14) 0.0392(7) Uani 1 1 d . . .
H12 H 0.4910 0.4016 0.5536 0.047 Uiso 1 1 calc R . .
C13 C 0.48032(8) 0.3394(2) 0.46281(14) 0.0378(6) Uani 1 1 d . . .
H13 H 0.5061 0.3275 0.4567 0.045 Uiso 1 1 calc R . .
C14 C 0.45119(7) 0.3129(2) 0.41338(13) 0.0309(5) Uani 1 1 d . . .
H14 H 0.4575 0.2827 0.3745 0.037 Uiso 1 1 calc R . .
C15 C 0.34359(8) 0.21191(19) 0.39879(14) 0.0348(6) Uani 1 1 d . . .
H15A H 0.3417 0.2354 0.4438 0.042 Uiso 1 1 calc R . .
H15B H 0.3177 0.2084 0.3753 0.042 Uiso 1 1 calc R . .
C16 C 0.36229(8) 0.1093(2) 0.40069(13) 0.0355(6) Uani 1 1 d . . .
H16A H 0.3443 0.0606 0.4154 0.043 Uiso 1 1 calc R . .
H16B H 0.3850 0.1102 0.4335 0.043 Uiso 1 1 calc R . .
C17 C 0.34210(7) -0.02854(19) 0.28721(14) 0.0301(5) Uani 1 1 d . . .
C18 C 0.30661(8) -0.0414(2) 0.31125(17) 0.0423(7) Uani 1 1 d . . .
H18 H 0.2993 0.0009 0.3444 0.051 Uiso 1 1 calc R . .
C19 C 0.28208(8) -0.1171(3) 0.28580(19) 0.0524(9) Uani 1 1 d . . .
H19 H 0.2581 -0.1243 0.3015 0.063 Uiso 1 1 calc R . .
C20 C 0.29216(8) -0.1810(2) 0.23842(18) 0.0483(8) Uani 1 1 d . . .
H20 H 0.2754 -0.2325 0.2229 0.058 Uiso 1 1 calc R . .
C21 C 0.32745(9) -0.1702(2) 0.21271(17) 0.0457(7) Uani 1 1 d . . .
H21 H 0.3344 -0.2133 0.1797 0.055 Uiso 1 1 calc R . .
C22 C 0.35209(7) -0.0933(2) 0.23771(14) 0.0377(6) Uani 1 1 d . . .
H22 H 0.3758 -0.0849 0.2210 0.045 Uiso 1 1 calc R . .
C23 C 0.41655(7) -0.01352(19) 0.35778(12) 0.0281(5) Uani 1 1 d . . .
C24 C 0.40943(8) -0.1108(2) 0.37887(14) 0.0361(6) Uani 1 1 d . . .
H24 H 0.3854 -0.1404 0.3666 0.043 Uiso 1 1 calc R . .
C25 C 0.43787(9) -0.1636(2) 0.41798(14) 0.0416(7) Uani 1 1 d . . .
H25 H 0.4329 -0.2287 0.4318 0.050 Uiso 1 1 calc R . .
C26 C 0.47314(9) -0.1208(2) 0.43643(15) 0.0444(7) Uani 1 1 d . . .
H26 H 0.4919 -0.1560 0.4636 0.053 Uiso 1 1 calc R . .
C27 C 0.48088(8) -0.0256(2) 0.41486(14) 0.0420(7) Uani 1 1 d . . .
H27 H 0.5050 0.0031 0.4270 0.050 Uiso 1 1 calc R . .
C28 C 0.45288(7) 0.0279(2) 0.37505(13) 0.0334(6) Uani 1 1 d . . .
H28 H 0.4585 0.0918 0.3599 0.040 Uiso 1 1 calc R . .
C29 C 0.35423(6) 0.13900(19) 0.07696(11) 0.0261(5) Uani 1 1 d . . .
C30 C 0.34931(9) 0.2025(2) 0.02304(16) 0.0434(7) Uani 1 1 d . . .
H30 H 0.3684 0.2497 0.0169 0.052 Uiso 1 1 calc R . .
C31 C 0.31616(11) 0.1972(3) -0.02266(19) 0.0639(11) Uani 1 1 d . . .
H31 H 0.3136 0.2392 -0.0598 0.077 Uiso 1 1 calc R . .
C32 C 0.28767(9) 0.1309(3) -0.01305(17) 0.0616(10) Uani 1 1 d . . .
H32 H 0.2649 0.1303 -0.0421 0.074 Uiso 1 1 calc R . .
C33 C 0.29242(9) 0.0642(3) 0.03981(16) 0.0548(9) Uani 1 1 d . . .
H33 H 0.2736 0.0159 0.0449 0.066 Uiso 1 1 calc R . .
C34 C 0.32531(8) 0.0696(2) 0.08516(14) 0.0428(7) Uani 1 1 d . . .
H34 H 0.3281 0.0263 0.1216 0.051 Uiso 1 1 calc R . .
C35 C 0.41808(7) 0.02187(18) 0.13327(12) 0.0248(5) Uani 1 1 d . . .
C36 C 0.41062(8) -0.0369(2) 0.07620(14) 0.0384(6) Uani 1 1 d . . .
H36 H 0.3964 -0.0104 0.0384 0.046 Uiso 1 1 calc R . .
C37 C 0.42432(9) -0.1350(2) 0.07539(16) 0.0472(8) Uani 1 1 d . . .
H37 H 0.4192 -0.1738 0.0370 0.057 Uiso 1 1 calc R . .
C38 C 0.44545(9) -0.1753(2) 0.13092(15) 0.0407(7) Uani 1 1 d . . .
H38 H 0.4536 -0.2419 0.1311 0.049 Uiso 1 1 calc R . .
C39 C 0.45435(7) -0.11521(19) 0.18633(14) 0.0316(5) Uani 1 1 d . . .
H39 H 0.4696 -0.1410 0.2233 0.038 Uiso 1 1 calc R . .
C40 C 0.44100(6) -0.01760(19) 0.18795(12) 0.0258(5) Uani 1 1 d . . .
H40 H 0.4474 0.0218 0.2257 0.031 Uiso 1 1 calc R . .
C41 C 0.43104(7) 0.22807(17) 0.10294(12) 0.0249(5) Uani 1 1 d . . .
H41A H 0.4570 0.2028 0.1160 0.030 Uiso 1 1 calc R . .
H41B H 0.4261 0.2226 0.0548 0.030 Uiso 1 1 calc R . .
C42 C 0.42981(7) 0.33962(18) 0.12210(12) 0.0264(5) Uani 1 1 d . . .
H42A H 0.4222 0.3785 0.0820 0.032 Uiso 1 1 calc R . .
H42B H 0.4557 0.3606 0.1394 0.032 Uiso 1 1 calc R . .
C43 C 0.42074(7) 0.48109(18) 0.22701(12) 0.0250(5) Uani 1 1 d . . .
C44 C 0.45298(7) 0.4642(2) 0.27308(13) 0.0321(6) Uani 1 1 d . . .
H44 H 0.4624 0.3990 0.2798 0.039 Uiso 1 1 calc R . .
C45 C 0.47125(8) 0.5422(2) 0.30902(15) 0.0396(7) Uani 1 1 d . . .
H45 H 0.4932 0.5294 0.3388 0.048 Uiso 1 1 calc R . .
C46 C 0.45734(8) 0.6384(2) 0.30117(15) 0.0392(6) Uani 1 1 d . . .
H46 H 0.4694 0.6908 0.3261 0.047 Uiso 1 1 calc R . .
C47 C 0.42538(8) 0.6566(2) 0.25607(15) 0.0383(6) Uani 1 1 d . . .
H47 H 0.4156 0.7216 0.2509 0.046 Uiso 1 1 calc R . .
C48 C 0.40763(8) 0.57908(19) 0.21839(14) 0.0335(6) Uani 1 1 d . . .
H48 H 0.3866 0.5930 0.1869 0.040 Uiso 1 1 calc R . .
C49 C 0.35420(7) 0.43285(18) 0.13925(12) 0.0259(5) Uani 1 1 d . . .
C50 C 0.32631(7) 0.4706(2) 0.17698(14) 0.0329(6) Uani 1 1 d . . .
H50 H 0.3289 0.4600 0.2228 0.039 Uiso 1 1 calc R . .
C51 C 0.29471(8) 0.5238(2) 0.14725(16) 0.0439(7) Uani 1 1 d . . .
H51 H 0.2768 0.5509 0.1732 0.053 Uiso 1 1 calc R . .
C52 C 0.29001(9) 0.5362(3) 0.07927(18) 0.0540(9) Uani 1 1 d . . .
H52 H 0.2687 0.5712 0.0590 0.065 Uiso 1 1 calc R . .
C53 C 0.31677(9) 0.4970(3) 0.04106(17) 0.0544(9) Uani 1 1 d . . .
H53 H 0.3132 0.5044 -0.0051 0.065 Uiso 1 1 calc R . .
C54 C 0.34893(8) 0.4467(2) 0.07075(14) 0.0379(6) Uani 1 1 d . . .
H54 H 0.3672 0.4219 0.0446 0.046 Uiso 1 1 calc R . .
P1 P 0.373592(18) 0.29966(5) 0.35552(3) 0.02324(12) Uani 1 1 d . . .
P2 P 0.377253(17) 0.06651(5) 0.31903(3) 0.02432(12) Uani 1 1 d . . .
P3 P 0.396208(16) 0.14665(5) 0.14070(3) 0.01987(11) Uani 1 1 d . . .
P4 P 0.396378(16) 0.37088(4) 0.18505(3) 0.02043(11) Uani 1 1 d . . .
I1 I 0.307563(4) 0.214501(12) 0.220546(9) 0.02922(4) Uani 1 1 d . . .
W1 W 0.390032(2) 0.218110(6) 0.250341(4) 0.01591(3) Uani 1 1 d . . .
Cl1 Cl 0.2652(3) -0.2114(7) 0.0500(6) 0.127(2) Uani 0.25 1 d PD . .
Cl2 Cl 0.2118(3) -0.3074(7) -0.0363(5) 0.127(2) Uani 0.25 1 d PD . .
C55 C 0.2586(7) -0.261(2) -0.0263(13) 0.127(2) Uani 0.25 1 d PD . .
H55A H 0.2680 -0.2017 -0.0478 0.152 Uiso 0.25 1 calc PR . .
H55B H 0.2791 -0.3101 -0.0176 0.152 Uiso 0.25 1 calc PR . .

loop_
_atom_site_aniso_label
_atom_site_aniso_U_11
_atom_site_aniso_U_22
_atom_site_aniso_U_33
_atom_site_aniso_U_23
_atom_site_aniso_U_13
_atom_site_aniso_U_12
C1 0.0186(9) 0.0159(10) 0.0191(10) -0.0011(8) -0.0002(8) 0.0000(8)
C2 0.0195(10) 0.0133(10) 0.0240(11) 0.0008(8) -0.0033(8) -0.0012(8)
C3 0.0298(12) 0.0297(13) 0.0245(12) -0.0041(10) 0.0063(9) 0.0069(10)
C4 0.0325(13) 0.0434(16) 0.0322(14) -0.0113(12) 0.0041(10) 0.0031(12)
C5 0.0330(14) 0.060(2) 0.0400(17) -0.0137(15) 0.0021(12) 0.0171(14)
C6 0.0535(18) 0.0492(19) 0.0381(16) -0.0048(14) -0.0002(13) 0.0262(16)
C7 0.0564(18) 0.0322(15) 0.0418(17) -0.0010(13) 0.0055(13) 0.0129(14)
C8 0.0349(13) 0.0310(14) 0.0300(13) -0.0022(11) 0.0039(10) 0.0084(11)
C9 0.0350(12) 0.0213(12) 0.0203(11) -0.0006(9) 0.0006(9) 0.0030(10)
C10 0.0455(15) 0.0304(14) 0.0252(13) -0.0030(10) 0.0041(11) 0.0082(12)
C11 0.0592(17) 0.0292(14) 0.0235(13) -0.0047(11) 0.0025(12) 0.0065(13)
C12 0.0513(17) 0.0360(15) 0.0275(14) -0.0043(11) -0.0074(12) -0.0031(13)
C13 0.0385(14) 0.0446(17) 0.0292(14) -0.0042(12) -0.0007(11) 0.0000(13)
C14 0.0367(13) 0.0324(13) 0.0229(12) -0.0033(10) -0.0001(10) 0.0040(11)
C15 0.0397(14) 0.0364(15) 0.0310(14) -0.0020(11) 0.0152(11) -0.0030(12)
C16 0.0458(15) 0.0340(15) 0.0284(13) 0.0040(11) 0.0121(11) -0.0018(12)
C17 0.0268(11) 0.0233(12) 0.0402(15) 0.0063(11) 0.0032(10) -0.0030(10)
C18 0.0295(13) 0.0374(16) 0.061(2) 0.0010(14) 0.0109(12) -0.0034(12)
C19 0.0281(13) 0.051(2) 0.080(3) 0.0054(18) 0.0115(14) -0.0096(14)
C20 0.0338(15) 0.0373(16) 0.071(2) 0.0038(16) -0.0081(14) -0.0154(13)
C21 0.0438(16) 0.0401(17) 0.0519(19) -0.0028(14) 0.0002(14) -0.0098(14)
C22 0.0336(13) 0.0388(16) 0.0409(16) -0.0004(12) 0.0046(11) -0.0120(12)
C23 0.0365(13) 0.0257(12) 0.0218(12) 0.0032(9) 0.0020(9) 0.0014(10)
C24 0.0482(15) 0.0272(14) 0.0323(14) 0.0022(11) 0.0021(12) -0.0050(12)
C25 0.0620(19) 0.0299(15) 0.0334(15) 0.0088(12) 0.0067(13) 0.0072(14)
C26 0.0527(17) 0.0484(18) 0.0311(15) 0.0120(13) 0.0011(13) 0.0140(15)
C27 0.0407(15) 0.0506(18) 0.0329(15) 0.0110(13) -0.0037(12) 0.0023(14)
C28 0.0370(13) 0.0313(14) 0.0310(14) 0.0043(11) -0.0006(11) -0.0013(11)
C29 0.0249(11) 0.0321(13) 0.0205(11) -0.0029(10) -0.0014(8) -0.0010(10)
C30 0.0450(17) 0.0444(18) 0.0370(16) 0.0113(13) -0.0114(13) -0.0115(13)
C31 0.063(2) 0.074(3) 0.048(2) 0.0252(18) -0.0259(17) -0.0136(19)
C32 0.0411(16) 0.093(3) 0.0442(19) 0.0049(19) -0.0223(15) -0.0110(18)
C33 0.0398(16) 0.087(3) 0.0359(17) 0.0008(17) -0.0043(13) -0.0275(17)
C34 0.0367(14) 0.061(2) 0.0295(14) 0.0039(13) -0.0023(11) -0.0155(14)
C35 0.0275(11) 0.0236(12) 0.0237(12) -0.0046(9) 0.0043(9) 0.0003(9)
C36 0.0506(16) 0.0328(15) 0.0292(14) -0.0091(11) -0.0067(12) 0.0071(13)
C37 0.065(2) 0.0347(16) 0.0384(17) -0.0151(13) -0.0072(14) 0.0079(15)
C38 0.0500(16) 0.0265(14) 0.0441(17) -0.0060(12) -0.0018(13) 0.0091(13)
C39 0.0315(12) 0.0273(13) 0.0346(14) 0.0002(11) -0.0016(10) 0.0034(11)
C40 0.0229(11) 0.0266(12) 0.0278(12) -0.0041(10) 0.0019(9) -0.0014(9)
C41 0.0255(11) 0.0271(13) 0.0228(11) -0.0046(9) 0.0063(9) -0.0026(9)
C42 0.0264(11) 0.0272(13) 0.0272(12) 0.0009(10) 0.0091(9) -0.0029(10)
C43 0.0275(11) 0.0230(12) 0.0254(12) -0.0006(9) 0.0064(9) -0.0033(9)
C44 0.0336(13) 0.0278(13) 0.0338(14) -0.0050(11) -0.0015(10) 0.0018(11)
C45 0.0385(14) 0.0356(15) 0.0427(16) -0.0136(13) -0.0042(12) -0.0031(12)
C46 0.0451(15) 0.0290(15) 0.0432(16) -0.0137(12) 0.0042(12) -0.0087(12)
C47 0.0438(15) 0.0232(13) 0.0487(17) -0.0033(12) 0.0087(12) -0.0007(12)
C48 0.0370(13) 0.0249(13) 0.0380(15) 0.0015(11) 0.0017(11) -0.0043(11)
C49 0.0259(11) 0.0231(12) 0.0275(12) 0.0039(9) -0.0025(9) -0.0032(9)
C50 0.0286(12) 0.0344(14) 0.0345(14) 0.0048(11) -0.0016(10) 0.0036(11)
C51 0.0317(14) 0.0433(17) 0.0546(19) 0.0076(15) -0.0035(12) 0.0065(13)
C52 0.0368(15) 0.061(2) 0.060(2) 0.0201(18) -0.0149(15) 0.0054(15)
C53 0.0542(19) 0.069(2) 0.0352(17) 0.0158(16) -0.0149(14) -0.0028(18)
C54 0.0395(14) 0.0424(16) 0.0306(14) 0.0052(12) -0.0018(11) -0.0016(13)
P1 0.0268(3) 0.0232(3) 0.0205(3) -0.0017(2) 0.0061(2) 0.0011(2)
P2 0.0279(3) 0.0201(3) 0.0261(3) 0.0013(2) 0.0082(2) -0.0011(2)
P3 0.0197(2) 0.0214(3) 0.0184(3) -0.0022(2) 0.0015(2) -0.0012(2)
P4 0.0215(3) 0.0197(3) 0.0202(3) 0.0003(2) 0.0025(2) -0.0002(2)
I1 0.01690(7) 0.03528(10) 0.03498(9) -0.00216(7) 0.00074(6) 0.00234(6)
W1 0.01303(4) 0.01754(5) 0.01705(4) -0.00063(3) 0.00119(3) 0.00000(3)
Cl1 0.154(8) 0.104(4) 0.124(5) 0.011(3) 0.022(5) 0.019(5)
Cl2 0.154(8) 0.104(4) 0.124(5) 0.011(3) 0.022(5) 0.019(5)
C55 0.154(8) 0.104(4) 0.124(5) 0.011(3) 0.022(5) 0.019(5)

loop_
_atom_type_symbol
_atom_type_description
_atom_type_scat_dispersion_real
_atom_type_scat_dispersion_imag
_atom_type_scat_source
C C 0.0033 0.0016 'International Tables Vol C Tables 4.2.6.8 and 6.1.1.4'
H H 0.0000 0.0000 'International Tables Vol C Tables 4.2.6.8 and 6.1.1.4'
P P 0.1023 0.0942 'International Tables Vol C Tables 4.2.6.8 and 6.1.1.4'
I I -0.4742 1.8119 'International Tables Vol C Tables 4.2.6.8 and 6.1.1.4'
W W -0.8490 6.8722 'International Tables Vol C Tables 4.2.6.8 and 6.1.1.4'
Cl Cl 0.1484 0.1585 'International Tables Vol C Tables 4.2.6.8 and 6.1.1.4'

loop_
_geom_angle_atom_site_label_1
_geom_angle_atom_site_label_2
_geom_angle_atom_site_label_3
_geom_angle
_geom_angle_site_symmetry_1
_geom_angle_site_symmetry_3
_geom_angle_publ_flag
C2 C1 W1 170.79(18) . . ?
C2 C2 C1 177.6(3) 2_655 . ?
C8 C3 C4 117.6(2) . . ?
C8 C3 P1 119.79(18) . . ?
C4 C3 P1 122.5(2) . . ?
C5 C4 C3 120.9(3) . . ?
C5 C4 H4 119.5 . . ?
C3 C4 H4 119.5 . . ?
C6 C5 C4 120.7(3) . . ?
C6 C5 H5 119.7 . . ?
C4 C5 H5 119.7 . . ?
C5 C6 C7 119.6(3) . . ?
C5 C6 H6 120.2 . . ?
C7 C6 H6 120.2 . . ?
C6 C7 C8 120.2(3) . . ?
C6 C7 H7 119.9 . . ?
C8 C7 H7 119.9 . . ?
C3 C8 C7 121.0(2) . . ?
C3 C8 H8 119.5 . . ?
C7 C8 H8 119.5 . . ?
C14 C9 C10 118.4(2) . . ?
C14 C9 P1 121.60(19) . . ?
C10 C9 P1 120.00(19) . . ?
C11 C10 C9 120.8(3) . . ?
C11 C10 H10 119.6 . . ?
C9 C10 H10 119.6 . . ?
C12 C11 C10 119.9(3) . . ?
C12 C11 H11 120.1 . . ?
C10 C11 H11 120.1 . . ?
C13 C12 C11 120.0(2) . . ?
C13 C12 H12 120.0 . . ?
C11 C12 H12 120.0 . . ?
C12 C13 C14 120.2(3) . . ?
C12 C13 H13 119.9 . . ?
C14 C13 H13 119.9 . . ?
C9 C14 C13 120.7(2) . . ?
C9 C14 H14 119.7 . . ?
C13 C14 H14 119.7 . . ?
C16 C15 P1 108.53(18) . . ?
C16 C15 H15A 110.0 . . ?
P1 C15 H15A 110.0 . . ?
C16 C15 H15B 110.0 . . ?
P1 C15 H15B 110.0 . . ?
H15A C15 H15B 108.4 . . ?
C15 C16 P2 114.45(19) . . ?
C15 C16 H16A 108.6 . . ?
P2 C16 H16A 108.6 . . ?
C15 C16 H16B 108.6 . . ?
P2 C16 H16B 108.6 . . ?
H16A C16 H16B 107.6 . . ?
C18 C17 C22 118.6(2) . . ?
C18 C17 P2 123.3(2) . . ?
C22 C17 P2 118.00(19) . . ?
C19 C18 C17 119.8(3) . . ?
C19 C18 H18 120.1 . . ?
C17 C18 H18 120.1 . . ?
C20 C19 C18 121.5(3) . . ?
C20 C19 H19 119.3 . . ?
C18 C19 H19 119.3 . . ?
C19 C20 C21 120.5(3) . . ?
C19 C20 H20 119.7 . . ?
C21 C20 H20 119.7 . . ?
C22 C21 C20 118.2(3) . . ?
C22 C21 H21 120.9 . . ?
C20 C21 H21 120.9 . . ?
C17 C22 C21 121.4(3) . . ?
C17 C22 H22 119.3 . . ?
C21 C22 H22 119.3 . . ?
C28 C23 C24 118.7(2) . . ?
C28 C23 P2 119.37(19) . . ?
C24 C23 P2 121.3(2) . . ?
C25 C24 C23 120.3(3) . . ?
C25 C24 H24 119.8 . . ?
C23 C24 H24 119.8 . . ?
C26 C25 C24 120.4(3) . . ?
C26 C25 H25 119.8 . . ?
C24 C25 H25 119.8 . . ?
C25 C26 C27 120.0(3) . . ?
C25 C26 H26 120.0 . . ?
C27 C26 H26 120.0 . . ?
C26 C27 C28 120.4(3) . . ?
C26 C27 H27 119.8 . . ?
C28 C27 H27 119.8 . . ?
C23 C28 C27 120.2(3) . . ?
C23 C28 H28 119.9 . . ?
C27 C28 H28 119.9 . . ?
C30 C29 C34 118.4(2) . . ?
C30 C29 P3 122.7(2) . . ?
C34 C29 P3 118.86(19) . . ?
C29 C30 C31 120.9(3) . . ?
C29 C30 H30 119.6 . . ?
C31 C30 H30 119.6 . . ?
C32 C31 C30 120.1(3) . . ?
C32 C31 H31 120.0 . . ?
C30 C31 H31 120.0 . . ?
C31 C32 C33 120.1(3) . . ?
C31 C32 H32 120.0 . . ?
C33 C32 H32 120.0 . . ?
C32 C33 C34 119.7(3) . . ?
C32 C33 H33 120.2 . . ?
C34 C33 H33 120.2 . . ?
C33 C34 C29 120.8(3) . . ?
C33 C34 H34 119.6 . . ?
C29 C34 H34 119.6 . . ?
C40 C35 C36 118.8(2) . . ?
C40 C35 P3 118.80(18) . . ?
C36 C35 P3 122.27(19) . . ?
C37 C36 C35 120.3(3) . . ?
C37 C36 H36 119.8 . . ?
C35 C36 H36 119.8 . . ?
C38 C37 C36 120.5(3) . . ?
C38 C37 H37 119.8 . . ?
C36 C37 H37 119.8 . . ?
C37 C38 C39 119.0(3) . . ?
C37 C38 H38 120.5 . . ?
C39 C38 H38 120.5 . . ?
C40 C39 C38 121.2(2) . . ?
C40 C39 H39 119.4 . . ?
C38 C39 H39 119.4 . . ?
C39 C40 C35 120.1(2) . . ?
C39 C40 H40 120.0 . . ?
C35 C40 H40 120.0 . . ?
C42 C41 P3 115.03(16) . . ?
C42 C41 H41A 108.5 . . ?
P3 C41 H41A 108.5 . . ?
C42 C41 H41B 108.5 . . ?
P3 C41 H41B 108.5 . . ?
H41A C41 H41B 107.5 . . ?
C41 C42 P4 115.13(16) . . ?
C41 C42 H42A 108.5 . . ?
P4 C42 H42A 108.5 . . ?
C41 C42 H42B 108.5 . . ?
P4 C42 H42B 108.5 . . ?
H42A C42 H42B 107.5 . . ?
C48 C43 C44 117.7(2) . . ?
C48 C43 P4 124.10(19) . . ?
C44 C43 P4 118.08(19) . . ?
C45 C44 C43 121.2(3) . . ?
C45 C44 H44 119.4 . . ?
C43 C44 H44 119.4 . . ?
C46 C45 C44 120.4(3) . . ?
C46 C45 H45 119.8 . . ?
C44 C45 H45 119.8 . . ?
C45 C46 C47 119.3(3) . . ?
C45 C46 H46 120.4 . . ?
C47 C46 H46 120.4 . . ?
C46 C47 C48 120.6(3) . . ?
C46 C47 H47 119.7 . . ?
C48 C47 H47 119.7 . . ?
C47 C48 C43 120.8(2) . . ?
C47 C48 H48 119.6 . . ?
C43 C48 H48 119.6 . . ?
C54 C49 C50 118.4(2) . . ?
C54 C49 P4 124.7(2) . . ?
C50 C49 P4 116.90(19) . . ?
C51 C50 C49 121.0(3) . . ?
C51 C50 H50 119.5 . . ?
C49 C50 H50 119.5 . . ?
C52 C51 C50 119.6(3) . . ?
C52 C51 H51 120.2 . . ?
C50 C51 H51 120.2 . . ?
C51 C52 C53 120.1(3) . . ?
C51 C52 H52 119.9 . . ?
C53 C52 H52 119.9 . . ?
C52 C53 C54 120.4(3) . . ?
C52 C53 H53 119.8 . . ?
C54 C53 H53 119.8 . . ?
C53 C54 C49 120.4(3) . . ?
C53 C54 H54 119.8 . . ?
C49 C54 H54 119.8 . . ?
C3 P1 C9 100.20(11) . . ?
C3 P1 C15 101.46(12) . . ?
C9 P1 C15 102.38(13) . . ?
C3 P1 W1 121.95(8) . . ?
C9 P1 W1 119.17(8) . . ?
C15 P1 W1 108.77(9) . . ?
C17 P2 C23 100.70(11) . . ?
C17 P2 C16 106.18(12) . . ?
C23 P2 C16 93.93(12) . . ?
C17 P2 W1 120.96(9) . . ?
C23 P2 W1 122.01(8) . . ?
C16 P2 W1 109.02(9) . . ?
C29 P3 C35 101.33(11) . . ?
C29 P3 C41 104.44(11) . . ?
C35 P3 C41 101.42(11) . . ?
C29 P3 W1 120.83(8) . . ?
C35 P3 W1 120.33(8) . . ?
C41 P3 W1 105.91(8) . . ?
C49 P4 C43 100.00(11) . . ?
C49 P4 C42 106.33(11) . . ?
C43 P4 C42 101.54(11) . . ?
C49 P4 W1 121.86(8) . . ?
C43 P4 W1 118.42(8) . . ?
C42 P4 W1 106.46(8) . . ?
C1 W1 P3 82.89(7) . . ?
C1 W1 P4 85.62(7) . . ?
P3 W1 P4 79.17(2) . . ?
C1 W1 P1 105.26(7) . . ?
P3 W1 P1 171.266(19) . . ?
P4 W1 P1 98.06(2) . . ?
C1 W1 P2 99.42(7) . . ?
P3 W1 P2 103.12(2) . . ?
P4 W1 P2 174.646(19) . . ?
P1 W1 P2 78.96(2) . . ?
C1 W1 I1 172.40(7) . . ?
P3 W1 I1 89.511(13) . . ?
P4 W1 I1 92.858(14) . . ?
P1 W1 I1 82.325(15) . . ?
P2 W1 I1 82.372(14) . . ?
Cl1 C55 Cl2 106.1(16) . . ?
Cl1 C55 H55A 113.2 7_545 . ?
Cl1 C55 H55A 94.4 . . ?
Cl2 C55 H55A 126.6 . . ?
Cl1 C55 H55B 113.2 7_545 . ?
C55 C55 H55B 113.2 7_545 . ?
Cl1 C55 H55B 94.4 . . ?
Cl2 C55 H55B 116.1 . . ?
Cl2 C55 H55B 82.0 7_545 . ?
H55A C55 H55B 110.6 . . ?

loop_
_geom_bond_atom_site_label_1
_geom_bond_atom_site_label_2
_geom_bond_distance
_geom_bond_site_symmetry_2
_geom_bond_publ_flag
C1 C2 1.370(3) . ?
C1 W1 1.847(2) . ?
C2 C2 1.244(4) 2_655 ?
C3 C8 1.384(4) . ?
C3 C4 1.397(3) . ?
C3 P1 1.831(2) . ?
C4 C5 1.383(4) . ?
C4 H4 0.9300 . ?
C5 C6 1.357(5) . ?
C5 H5 0.9300 . ?
C6 C7 1.381(4) . ?
C6 H6 0.9300 . ?
C7 C8 1.387(4) . ?
C7 H7 0.9300 . ?
C8 H8 0.9300 . ?
C9 C14 1.382(3) . ?
C9 C10 1.392(3) . ?
C9 P1 1.839(2) . ?
C10 C11 1.380(4) . ?
C10 H10 0.9300 . ?
C11 C12 1.377(4) . ?
C11 H11 0.9300 . ?
C12 C13 1.370(4) . ?
C12 H12 0.9300 . ?
C13 C14 1.384(3) . ?
C13 H13 0.9300 . ?
C14 H14 0.9300 . ?
C15 C16 1.509(4) . ?
C15 P1 1.847(3) . ?
C15 H15A 0.9700 . ?
C15 H15B 0.9700 . ?
C16 P2 1.870(3) . ?
C16 H16A 0.9700 . ?
C16 H16B 0.9700 . ?
C17 C18 1.386(4) . ?
C17 C22 1.391(4) . ?
C17 P2 1.823(3) . ?
C18 C19 1.379(4) . ?
C18 H18 0.9300 . ?
C19 C20 1.353(5) . ?
C19 H19 0.9300 . ?
C20 C21 1.392(4) . ?
C20 H20 0.9300 . ?
C21 C22 1.391(4) . ?
C21 H21 0.9300 . ?
C22 H22 0.9300 . ?
C23 C28 1.385(3) . ?
C23 C24 1.391(4) . ?
C23 P2 1.835(2) . ?
C24 C25 1.384(4) . ?
C24 H24 0.9300 . ?
C25 C26 1.365(4) . ?
C25 H25 0.9300 . ?
C26 C27 1.373(4) . ?
C26 H26 0.9300 . ?
C27 C28 1.386(4) . ?
C27 H27 0.9300 . ?
C28 H28 0.9300 . ?
C29 C30 1.371(4) . ?
C29 C34 1.387(4) . ?
C29 P3 1.835(2) . ?
C30 C31 1.394(4) . ?
C30 H30 0.9300 . ?
C31 C32 1.355(5) . ?
C31 H31 0.9300 . ?
C32 C33 1.382(5) . ?
C32 H32 0.9300 . ?
C33 C34 1.383(4) . ?
C33 H33 0.9300 . ?
C34 H34 0.9300 . ?
C35 C40 1.388(3) . ?
C35 C36 1.391(3) . ?
C35 P3 1.837(2) . ?
C36 C37 1.388(4) . ?
C36 H36 0.9300 . ?
C37 C38 1.376(4) . ?
C37 H37 0.9300 . ?
C38 C39 1.379(4) . ?
C38 H38 0.9300 . ?
C39 C40 1.379(3) . ?
C39 H39 0.9300 . ?
C40 H40 0.9300 . ?
C41 C42 1.533(3) . ?
C41 P3 1.850(2) . ?
C41 H41A 0.9700 . ?
C41 H41B 0.9700 . ?
C42 P4 1.862(2) . ?
C42 H42A 0.9700 . ?
C42 H42B 0.9700 . ?
C43 C48 1.384(3) . ?
C43 C44 1.391(3) . ?
C43 P4 1.848(2) . ?
C44 C45 1.378(4) . ?
C44 H44 0.9300 . ?
C45 C46 1.369(4) . ?
C45 H45 0.9300 . ?
C46 C47 1.375(4) . ?
C46 H46 0.9300 . ?
C47 C48 1.383(4) . ?
C47 H47 0.9300 . ?
C48 H48 0.9300 . ?
C49 C54 1.385(4) . ?
C49 C50 1.391(4) . ?
C49 P4 1.837(2) . ?
C50 C51 1.384(4) . ?
C50 H50 0.9300 . ?
C51 C52 1.372(5) . ?
C51 H51 0.9300 . ?
C52 C53 1.375(5) . ?
C52 H52 0.9300 . ?
C53 C54 1.379(4) . ?
C53 H53 0.9300 . ?
C54 H54 0.9300 . ?
P1 W1 2.5043(6) . ?
P2 W1 2.5120(6) . ?
P3 W1 2.4376(6) . ?
P4 W1 2.4426(6) . ?
I1 W1 2.86183(16) . ?
Cl1 C55 1.665(19) . ?
Cl2 C55 1.73(2) . ?
Cl2 C55 1.78(2) 7_545 ?
C55 H55A 0.9700 . ?
C55 H55B 0.9700 . ?
